data_4066996
loop_
_publ_author_name
'Montalvo, Elizabeth'
'Miller, Kevin A.'
'Ziller, Joseph W.'
'Evans, William J.'

_publ_section_title
;
 Reactivity of Tuck-in and Tuck-over Uranium Metallocene Complexes
;
_journal_issue 18
_journal_name_full Organometallics
_journal_page_first 4159
_journal_paper_doi 10.1021/om1007538
_journal_volume 29
_journal_year 2010
_chemical_formula_sum 'C33 H48 N4 U'
_chemical_formula_weight 738.78
_chemical_name_systematic
; 
 ? 
;
_space_group_IT_number 14
_symmetry_cell_setting monoclinic
_symmetry_space_group_name_Hall '-P 2ybc'
_symmetry_space_group_name_H-M 'P 1 21/c 1'
_atom_sites_solution_hydrogens geom
_atom_sites_solution_primary direct
_atom_sites_solution_secondary difmap
_audit_creation_method SHELXTL
_cell_angle_alpha 90.00
_cell_angle_beta 112.6683(16)
_cell_angle_gamma 90.00
_cell_formula_units_Z 4
_cell_length_a 17.855(2)
_cell_length_b 10.7301(14)
_cell_length_c 17.385(2)
_cell_measurement_reflns_used 9830
_cell_measurement_temperature 93(2)
_cell_measurement_theta_max 28.54
_cell_measurement_theta_min 2.27
_cell_volume 3073.4(6)
_computing_cell_refinement 'Bruker SAINT'
_computing_data_collection 'Bruker APEX2'
_computing_data_reduction 'Bruker SAINT'
_computing_molecular_graphics 'Bruker SHELXTL'
_computing_publication_material 'Bruker SHELXTL'
_computing_structure_refinement 'SHELXL-97 (Sheldrick, 2008)'
_computing_structure_solution 'SHELXS-97 (Sheldrick, 2008)'
_diffrn_ambient_temperature 93(2)
_diffrn_measured_fraction_theta_full 1.000
_diffrn_measured_fraction_theta_max 1.000
_diffrn_measurement_device_type 'Bruker APEX-II CCD'
_diffrn_measurement_method '\f and \w scans'
_diffrn_radiation_monochromator graphite
_diffrn_radiation_source 'fine-focus sealed tube'
_diffrn_radiation_type MoK\a
_diffrn_radiation_wavelength 0.71073
_diffrn_reflns_av_R_equivalents 0.0559
_diffrn_reflns_av_sigmaI/netI 0.0387
_diffrn_reflns_limit_h_max 22
_diffrn_reflns_limit_h_min -22
_diffrn_reflns_limit_k_max 13
_diffrn_reflns_limit_k_min -13
_diffrn_reflns_limit_l_max 22
_diffrn_reflns_limit_l_min -22
_diffrn_reflns_number 33804
_diffrn_reflns_theta_full 27.10
_diffrn_reflns_theta_max 27.10
_diffrn_reflns_theta_min 2.27
_exptl_absorpt_coefficient_mu 5.309
_exptl_absorpt_correction_T_max 0.7043
_exptl_absorpt_correction_T_min 0.4273
_exptl_absorpt_correction_type numerical
_exptl_absorpt_process_details 'Bruker SADABS'
_exptl_crystal_colour gold
_exptl_crystal_density_diffrn 1.597
_exptl_crystal_density_meas ?
_exptl_crystal_density_method 'not measured'
_exptl_crystal_description prism
_exptl_crystal_F_000 1464
_exptl_crystal_size_max 0.19
_exptl_crystal_size_mid 0.09
_exptl_crystal_size_min 0.07
_refine_diff_density_max 3.639
_refine_diff_density_min -1.803
_refine_diff_density_rms 0.161
_refine_ls_extinction_method none
_refine_ls_goodness_of_fit_ref 1.040
_refine_ls_hydrogen_treatment constr
_refine_ls_matrix_type full
_refine_ls_number_parameters 353
_refine_ls_number_reflns 6789
_refine_ls_number_restraints 0
_refine_ls_restrained_S_all 1.040
_refine_ls_R_factor_all 0.0389
_refine_ls_R_factor_gt 0.0297
_refine_ls_shift/su_max 0.001
_refine_ls_shift/su_mean 0.000
_refine_ls_structure_factor_coef Fsqd
_refine_ls_weighting_details 'calc w=1/[\s^2^(Fo^2^)+(0.0507P)^2^+1.5017P] where P=(Fo^2^+2Fc^2^)/3'
_refine_ls_weighting_scheme calc
_refine_ls_wR_factor_gt 0.0755
_refine_ls_wR_factor_ref 0.0818
_reflns_number_gt 5765
_reflns_number_total 6789
_reflns_threshold_expression >2sigma(I)
_cod_data_source_file om1007538_si_002.cif
_cod_data_source_block em41
_cod_depositor_comments
;
The following automatic conversions were performed:

'_symmetry_cell_setting' value 'Monoclinic' changed to 'monoclinic'
according to /home/saulius/struct/CIF-dictionaries/cif_core.dic
dictionary named 'cif_core.dic' version 2.4.1 from 2010-06-29.

Automatic conversion script
Id: cif_fix_values 1715 2011-07-08 13:25:40Z adriana 

The following automatic conversions were performed:

'_exptl_crystal_density_meas' value 'none' was changed to '?' - the
value is perceived as not measured.

Automatic conversion script
Id: cif_fix_values 3008 2015-01-20 13:52:24Z robertas 
;
_cod_original_cell_volume 3073.4(7)
_cod_original_sg_symbol_H-M P2(1)/c
_cod_database_code 4066996

loop_
_symmetry_equiv_pos_as_xyz
'x, y, z'
'-x, y+1/2, -z+1/2'
'-x, -y, -z'
'x, -y-1/2, z-1/2'

loop_
_atom_site_label
_atom_site_type_symbol
_atom_site_fract_x
_atom_site_fract_y
_atom_site_fract_z
_atom_site_U_iso_or_equiv
_atom_site_adp_type
_atom_site_occupancy
_atom_site_symmetry_multiplicity
_atom_site_calc_flag
_atom_site_refinement_flags
U1 U 0.225641(7) 0.935525(12) 0.292588(8) 0.01208(6) Uani 1 1 d .
N1 N 0.33289(18) 0.8095(3) 0.38317(18) 0.0162(6) Uani 1 1 d .
N2 N 0.29589(18) 0.7783(3) 0.24560(19) 0.0146(6) Uani 1 1 d .
N3 N 0.39423(19) 0.6428(3) 0.33896(19) 0.0174(7) Uani 1 1 d .
N4 N 0.23874(19) 1.0172(3) 0.4189(2) 0.0176(7) Uani 1 1 d .
H4A H 0.1909 1.0172 0.4226 0.021 Uiso 1 1 calc R
C1 C 0.1330(2) 0.7231(3) 0.2763(2) 0.0166(8) Uani 1 1 d .
C2 C 0.1209(2) 0.7926(4) 0.3402(2) 0.0162(8) Uani 1 1 d .
C3 C 0.0743(2) 0.8996(4) 0.3025(2) 0.0170(8) Uani 1 1 d .
C4 C 0.0572(2) 0.8951(4) 0.2163(2) 0.0172(8) Uani 1 1 d .
C5 C 0.0935(2) 0.7867(4) 0.1996(2) 0.0169(8) Uani 1 1 d .
C6 C 0.1728(3) 0.5968(4) 0.2884(3) 0.0229(9) Uani 1 1 d .
H6A H 0.1380 0.5352 0.2999 0.034 Uiso 1 1 calc R
H6B H 0.2254 0.6001 0.3354 0.034 Uiso 1 1 calc R
H6C H 0.1808 0.5731 0.2377 0.034 Uiso 1 1 calc R
C7 C 0.1475(3) 0.7540(4) 0.4297(2) 0.0230(9) Uani 1 1 d .
H7A H 0.1031 0.7097 0.4379 0.035 Uiso 1 1 calc R
H7B H 0.1620 0.8281 0.4654 0.035 Uiso 1 1 calc R
H7C H 0.1947 0.6989 0.4444 0.035 Uiso 1 1 calc R
C8 C 0.0396(2) 0.9929(4) 0.3450(3) 0.0229(9) Uani 1 1 d .
H8A H -0.0185 0.9770 0.3288 0.034 Uiso 1 1 calc R
H8B H 0.0475 1.0774 0.3281 0.034 Uiso 1 1 calc R
H8C H 0.0673 0.9848 0.4056 0.034 Uiso 1 1 calc R
C9 C -0.0039(2) 0.9754(4) 0.1504(3) 0.0235(9) Uani 1 1 d .
H9A H -0.0567 0.9332 0.1290 0.035 Uiso 1 1 calc R
H9B H 0.0143 0.9892 0.1046 0.035 Uiso 1 1 calc R
H9C H -0.0090 1.0556 0.1748 0.035 Uiso 1 1 calc R
C10 C 0.0836(2) 0.7421(4) 0.1147(2) 0.0228(9) Uani 1 1 d .
H10A H 0.0257 0.7381 0.0790 0.034 Uiso 1 1 calc R
H10B H 0.1077 0.6591 0.1191 0.034 Uiso 1 1 calc R
H10C H 0.1109 0.8000 0.0904 0.034 Uiso 1 1 calc R
C11 C 0.1915(2) 1.1672(4) 0.2121(2) 0.0186(8) Uani 1 1 d .
C12 C 0.2115(3) 1.0888(4) 0.1572(3) 0.0230(9) Uani 1 1 d .
C13 C 0.2954(3) 1.0601(3) 0.1956(3) 0.0214(9) Uani 1 1 d .
C14 C 0.3268(2) 1.1210(4) 0.2736(3) 0.0200(8) Uani 1 1 d .
C15 C 0.2637(2) 1.1887(3) 0.2844(2) 0.0152(7) Uani 1 1 d .
C16 C 0.1137(3) 1.2381(4) 0.1932(3) 0.0349(11) Uani 1 1 d .
H16A H 0.1226 1.3264 0.1850 0.052 Uiso 1 1 calc R
H16B H 0.0962 1.2293 0.2398 0.052 Uiso 1 1 calc R
H16C H 0.0718 1.2047 0.1424 0.052 Uiso 1 1 calc R
C17 C 0.1597(4) 1.0587(5) 0.0684(3) 0.0410(14) Uani 1 1 d .
H17A H 0.1758 1.1113 0.0313 0.062 Uiso 1 1 calc R
H17B H 0.1027 1.0742 0.0584 0.062 Uiso 1 1 calc R
H17C H 0.1669 0.9708 0.0575 0.062 Uiso 1 1 calc R
C18 C 0.3456(4) 0.9974(5) 0.1548(4) 0.0421(13) Uani 1 1 d .
H18A H 0.3708 1.0607 0.1319 0.063 Uiso 1 1 calc R
H18B H 0.3108 0.9434 0.1098 0.063 Uiso 1 1 calc R
H18C H 0.3880 0.9471 0.1962 0.063 Uiso 1 1 calc R
C19 C 0.4160(3) 1.1338(5) 0.3268(3) 0.0335(11) Uani 1 1 d .
H19A H 0.4415 1.1888 0.2989 0.050 Uiso 1 1 calc R
H19B H 0.4418 1.0516 0.3351 0.050 Uiso 1 1 calc R
H19C H 0.4227 1.1694 0.3810 0.050 Uiso 1 1 calc R
C20 C 0.2705(3) 1.2826(4) 0.3503(3) 0.0267(9) Uani 1 1 d .
H20A H 0.2760 1.3661 0.3302 0.040 Uiso 1 1 calc R
H20B H 0.3183 1.2639 0.4007 0.040 Uiso 1 1 calc R
H20C H 0.2217 1.2793 0.3631 0.040 Uiso 1 1 calc R
C21 C 0.3435(2) 0.7413(4) 0.3236(2) 0.0152(7) Uani 1 1 d .
C22 C 0.2961(2) 0.7016(4) 0.1766(2) 0.0159(7) Uani 1 1 d .
H22A H 0.2770 0.7517 0.1248 0.019 Uiso 1 1 calc R
H22B H 0.2582 0.6309 0.1684 0.019 Uiso 1 1 calc R
C23 C 0.3806(2) 0.6519(4) 0.1934(2) 0.0178(8) Uani 1 1 d .
H23A H 0.3795 0.5987 0.1465 0.021 Uiso 1 1 calc R
H23B H 0.4184 0.7220 0.1989 0.021 Uiso 1 1 calc R
C24 C 0.4092(3) 0.5767(4) 0.2732(3) 0.0211(9) Uani 1 1 d .
H24A H 0.3804 0.4958 0.2627 0.025 Uiso 1 1 calc R
H24B H 0.4680 0.5597 0.2914 0.025 Uiso 1 1 calc R
C25 C 0.4359(3) 0.5948(4) 0.4238(2) 0.0210(8) Uani 1 1 d .
H25A H 0.4921 0.6273 0.4474 0.025 Uiso 1 1 calc R
H25B H 0.4386 0.5027 0.4222 0.025 Uiso 1 1 calc R
C26 C 0.3915(2) 0.6335(4) 0.4786(2) 0.0208(8) Uani 1 1 d .
H26A H 0.4246 0.6123 0.5373 0.025 Uiso 1 1 calc R
H26B H 0.3393 0.5882 0.4616 0.025 Uiso 1 1 calc R
C27 C 0.3759(2) 0.7736(4) 0.4703(2) 0.0193(8) Uani 1 1 d .
H27A H 0.3433 0.7979 0.5028 0.023 Uiso 1 1 calc R
H27B H 0.4283 0.8186 0.4936 0.023 Uiso 1 1 calc R
C28 C 0.2957(3) 1.0666(3) 0.4916(2) 0.0171(8) Uani 1 1 d .
C29 C 0.3781(3) 1.0690(4) 0.5044(3) 0.0205(8) Uani 1 1 d .
H29A H 0.3949 1.0340 0.4634 0.025 Uiso 1 1 calc R
C30 C 0.4353(3) 1.1213(4) 0.5755(3) 0.0236(9) Uani 1 1 d .
H30A H 0.4907 1.1233 0.5822 0.028 Uiso 1 1 calc R
C31 C 0.4129(3) 1.1708(4) 0.6369(2) 0.0253(9) Uani 1 1 d .
H31A H 0.4524 1.2065 0.6856 0.030 Uiso 1 1 calc R
C32 C 0.3316(3) 1.1675(4) 0.6263(3) 0.0242(9) Uani 1 1 d .
H32A H 0.3156 1.2003 0.6684 0.029 Uiso 1 1 calc R
C33 C 0.2737(2) 1.1164(4) 0.5545(2) 0.0205(8) Uani 1 1 d .
H33A H 0.2184 1.1152 0.5480 0.025 Uiso 1 1 calc R

loop_
_atom_site_aniso_label
_atom_site_aniso_U_11
_atom_site_aniso_U_22
_atom_site_aniso_U_33
_atom_site_aniso_U_23
_atom_site_aniso_U_13
_atom_site_aniso_U_12
U1 0.00940(8) 0.01251(9) 0.01199(9) 0.00006(5) 0.00154(6) 0.00097(5)
N1 0.0156(15) 0.0176(16) 0.0127(14) 0.0019(13) 0.0024(12) 0.0040(13)
N2 0.0124(15) 0.0130(16) 0.0151(15) 0.0000(12) 0.0017(12) 0.0015(12)
N3 0.0159(15) 0.0179(17) 0.0160(15) 0.0018(13) 0.0034(13) 0.0041(13)
N4 0.0125(15) 0.0190(17) 0.0195(17) -0.0025(14) 0.0040(13) 0.0006(13)
C1 0.0121(17) 0.0137(19) 0.0227(19) -0.0008(15) 0.0051(15) -0.0043(14)
C2 0.0119(16) 0.017(2) 0.0181(18) 0.0004(15) 0.0043(14) -0.0038(15)
C3 0.0129(17) 0.0172(19) 0.021(2) -0.0011(15) 0.0067(15) -0.0030(15)
C4 0.0089(16) 0.0200(19) 0.0192(19) 0.0009(16) 0.0017(14) -0.0018(15)
C5 0.0134(17) 0.020(2) 0.0156(18) -0.0025(15) 0.0038(14) -0.0049(15)
C6 0.018(2) 0.016(2) 0.033(2) 0.0025(17) 0.0084(18) 0.0009(16)
C7 0.021(2) 0.026(2) 0.019(2) 0.0030(17) 0.0048(16) -0.0017(18)
C8 0.0145(18) 0.029(2) 0.026(2) -0.0036(18) 0.0076(16) 0.0025(17)
C9 0.0118(18) 0.028(2) 0.026(2) 0.0045(18) 0.0014(16) 0.0015(17)
C10 0.019(2) 0.028(2) 0.019(2) -0.0059(17) 0.0043(16) -0.0049(17)
C11 0.0115(17) 0.0137(19) 0.0236(19) 0.0038(15) -0.0011(15) 0.0013(15)
C12 0.029(2) 0.020(2) 0.016(2) 0.0022(16) 0.0041(18) -0.0066(17)
C13 0.030(2) 0.013(2) 0.028(2) 0.0037(16) 0.019(2) -0.0010(16)
C14 0.0158(19) 0.016(2) 0.027(2) 0.0080(16) 0.0063(16) -0.0006(16)
C15 0.0143(17) 0.0102(17) 0.0166(17) 0.0014(15) 0.0009(14) -0.0006(15)
C16 0.020(2) 0.024(2) 0.051(3) 0.006(2) 0.002(2) 0.0077(19)
C17 0.061(4) 0.039(3) 0.019(2) -0.0067(19) 0.011(2) -0.026(3)
C18 0.059(3) 0.026(3) 0.067(4) -0.006(2) 0.053(3) -0.008(2)
C19 0.017(2) 0.039(3) 0.039(3) 0.017(2) 0.0047(19) 0.000(2)
C20 0.037(2) 0.016(2) 0.024(2) -0.0022(16) 0.0094(19) -0.0028(18)
C21 0.0074(16) 0.0177(19) 0.0186(19) -0.0002(15) 0.0029(14) -0.0012(14)
C22 0.0137(17) 0.0178(19) 0.0136(17) -0.0013(15) 0.0024(14) 0.0018(15)
C23 0.0157(18) 0.021(2) 0.0173(18) -0.0011(15) 0.0066(15) 0.0013(15)
C24 0.019(2) 0.022(2) 0.022(2) 0.0024(16) 0.0072(17) 0.0065(16)
C25 0.022(2) 0.021(2) 0.0174(19) 0.0043(16) 0.0050(16) 0.0091(17)
C26 0.0194(19) 0.025(2) 0.0155(19) 0.0056(16) 0.0040(15) 0.0069(17)
C27 0.0182(19) 0.023(2) 0.0141(18) 0.0028(15) 0.0030(15) 0.0049(16)
C28 0.020(2) 0.0130(19) 0.0149(19) 0.0019(14) 0.0028(16) -0.0008(15)
C29 0.023(2) 0.017(2) 0.021(2) 0.0007(15) 0.0077(17) 0.0003(16)
C30 0.020(2) 0.020(2) 0.026(2) 0.0029(17) 0.0031(17) -0.0055(17)
C31 0.029(2) 0.017(2) 0.0182(19) -0.0022(16) -0.0027(16) -0.0027(18)
C32 0.033(2) 0.018(2) 0.0183(19) -0.0038(16) 0.0074(17) 0.0047(18)
C33 0.0196(19) 0.018(2) 0.020(2) -0.0002(16) 0.0043(16) 0.0040(16)

loop_
_atom_type_symbol
_atom_type_description
_atom_type_scat_dispersion_real
_atom_type_scat_dispersion_imag
_atom_type_scat_source
C C 0.0033 0.0016 'International Tables Vol C Tables 4.2.6.8 and 6.1.1.4'
H H 0.0000 0.0000 'International Tables Vol C Tables 4.2.6.8 and 6.1.1.4'
N N 0.0061 0.0033 'International Tables Vol C Tables 4.2.6.8 and 6.1.1.4'
U U -9.6767 9.6646 'International Tables Vol C Tables 4.2.6.8 and 6.1.1.4'

loop_
_geom_angle_atom_site_label_1
_geom_angle_atom_site_label_2
_geom_angle_atom_site_label_3
_geom_angle
Cnt1 U1 N1 106.7
Cnt1 U1 N2 99.0
Cnt1 U1 N4 96.1
Cnt1 U1 C21 103.5
Cnt2 U1 N1 119.8
Cnt2 U1 N2 99.3
Cnt2 U1 N4 100.5
Cnt2 U1 C21 113.0
Cnt1 U1 Cnt2 132.5
N4 U1 N1 79.86(11)
N4 U1 N2 135.58(11)
N1 U1 N2 55.81(10)
N4 U1 C1 104.44(12)
N1 U1 C1 84.06(11)
N2 U1 C1 76.04(11)
N4 U1 C2 75.96(12)
N1 U1 C2 87.23(11)
N2 U1 C2 102.21(11)
C1 U1 C2 29.72(11)
N4 U1 C14 90.51(12)
N1 U1 C14 95.24(11)
N2 U1 C14 90.81(12)
C1 U1 C14 164.62(12)
C2 U1 C14 165.62(12)
N4 U1 C5 121.66(11)
N1 U1 C5 110.10(12)
N2 U1 C5 80.71(11)
C1 U1 C5 29.60(11)
C2 U1 C5 48.79(11)
C14 U1 C5 141.32(11)
N4 U1 C13 119.41(12)
N1 U1 C13 103.84(12)
N2 U1 C13 73.77(11)
C1 U1 C13 136.13(12)
C2 U1 C13 162.10(12)
C14 U1 C13 29.30(12)
C5 U1 C13 113.49(12)
N4 U1 C3 74.81(11)
N1 U1 C3 115.54(11)
N2 U1 C3 124.20(11)
C1 U1 C3 48.67(11)
C2 U1 C3 29.50(11)
C14 U1 C3 142.10(12)
C5 U1 C3 48.42(11)
C13 U1 C3 140.24(13)
N4 U1 C11 93.53(12)
N1 U1 C11 143.15(11)
N2 U1 C11 119.37(11)
C1 U1 C11 132.32(11)
C2 U1 C11 126.58(11)
C14 U1 C11 48.29(11)
C5 U1 C11 104.21(11)
C13 U1 C11 48.39(12)
C3 U1 C11 97.08(11)
N4 U1 C12 121.59(12)
N1 U1 C12 132.76(12)
N2 U1 C12 90.91(12)
C1 U1 C12 122.75(12)
C2 U1 C12 136.13(12)
C14 U1 C12 48.31(13)
C5 U1 C12 93.84(12)
C13 U1 C12 29.38(13)
C3 U1 C12 110.87(13)
C11 U1 C12 29.32(12)
N4 U1 C4 101.91(11)
N1 U1 C4 131.79(11)
N2 U1 C4 109.38(11)
C1 U1 C4 48.42(11)
C2 U1 C4 48.38(11)
C14 U1 C4 132.59(11)
C5 U1 C4 29.23(11)
C13 U1 C4 115.70(13)
C3 U1 C4 29.10(11)
C11 U1 C4 85.05(11)
C12 U1 C4 87.75(12)
N4 U1 C15 75.05(11)
N1 U1 C15 115.68(11)
N2 U1 C15 119.19(11)
C1 U1 C15 159.37(11)
C2 U1 C15 138.59(11)
C14 U1 C15 29.15(11)
C5 U1 C15 133.56(11)
C13 U1 C15 48.36(11)
C3 U1 C15 113.16(11)
C11 U1 C15 29.52(10)
C12 U1 C15 48.48(11)
C4 U1 C15 111.09(11)
N4 U1 C21 107.58(11)
N1 U1 C21 27.72(10)
N2 U1 C21 28.13(10)
C1 U1 C21 77.68(11)
C2 U1 C21 94.17(11)
C14 U1 C21 94.55(11)
C5 U1 C21 95.09(11)
C13 U1 C21 89.74(11)
C3 U1 C21 123.05(11)
C11 U1 C21 137.98(11)
C12 U1 C21 114.01(12)
C4 U1 C21 123.47(11)
C15 U1 C21 122.51(10)
C21 N1 C27 118.9(3)
C21 N1 U1 96.7(2)
C27 N1 U1 143.5(2)
C21 N2 C22 117.3(3)
C21 N2 U1 94.2(2)
C22 N2 U1 146.8(2)
C21 N3 C24 122.5(3)
C21 N3 C25 121.1(3)
C24 N3 C25 116.4(3)
C28 N4 U1 142.0(3)
C5 C1 C2 108.1(3)
C5 C1 C6 126.9(4)
C2 C1 C6 124.6(4)
C5 C1 U1 76.2(2)
C2 C1 U1 75.7(2)
C6 C1 U1 119.7(2)
C3 C2 C1 107.6(3)
C3 C2 C7 126.6(4)
C1 C2 C7 125.7(4)
C3 C2 U1 76.0(2)
C1 C2 U1 74.6(2)
C7 C2 U1 118.8(2)
C4 C3 C2 108.1(3)
C4 C3 C8 125.4(4)
C2 C3 C8 126.0(4)
C4 C3 U1 76.0(2)
C2 C3 U1 74.5(2)
C8 C3 U1 121.8(3)
C3 C4 C5 108.5(3)
C3 C4 C9 125.8(4)
C5 C4 C9 124.5(4)
C3 C4 U1 74.9(2)
C5 C4 U1 74.5(2)
C9 C4 U1 126.7(3)
C4 C5 C1 107.7(3)
C4 C5 C10 125.2(4)
C1 C5 C10 126.8(4)
C4 C5 U1 76.3(2)
C1 C5 U1 74.2(2)
C10 C5 U1 120.4(2)
C12 C11 C15 108.1(3)
C12 C11 C16 127.2(4)
C15 C11 C16 123.7(4)
C12 C11 U1 75.4(2)
C15 C11 U1 75.8(2)
C16 C11 U1 124.3(3)
C11 C12 C13 107.8(4)
C11 C12 C17 127.3(4)
C13 C12 C17 124.0(4)
C11 C12 U1 75.3(2)
C13 C12 U1 74.9(2)
C17 C12 U1 124.0(3)
C14 C13 C12 107.9(4)
C14 C13 C18 125.0(4)
C12 C13 C18 126.1(4)
C14 C13 U1 75.3(2)
C12 C13 U1 75.7(2)
C18 C13 U1 123.9(3)
C15 C14 C13 108.9(4)
C15 C14 C19 125.4(4)
C13 C14 C19 124.4(4)
C15 C14 U1 76.4(2)
C13 C14 U1 75.4(2)
C19 C14 U1 124.8(3)
C14 C15 C11 107.2(3)
C14 C15 C20 128.0(4)
C11 C15 C20 124.1(3)
C14 C15 U1 74.4(2)
C11 C15 U1 74.7(2)
C20 C15 U1 124.1(3)
N1 C21 N3 123.9(3)
N1 C21 N2 113.1(3)
N3 C21 N2 122.9(3)
N1 C21 U1 55.60(18)
N3 C21 U1 175.0(3)
N2 C21 U1 57.65(19)
N2 C22 C23 111.0(3)
C24 C23 C22 108.8(3)
N3 C24 C23 111.2(3)
N3 C25 C26 110.6(3)
C25 C26 C27 109.4(3)
N1 C27 C26 111.1(3)
N4 C28 C29 120.5(4)
N4 C28 C33 122.0(4)
C29 C28 C33 117.5(4)
C30 C29 C28 121.2(4)
C31 C30 C29 120.7(4)
C30 C31 C32 119.1(4)
C33 C32 C31 120.4(4)
C32 C33 C28 121.0(4)

loop_
_geom_bond_atom_site_label_1
_geom_bond_atom_site_label_2
_geom_bond_distance
U1 Cnt1 2.516
U1 Cnt2 2.528
U1 N4 2.292(3)
U1 N1 2.377(3)
U1 N2 2.424(3)
U1 C1 2.766(4)
U1 C2 2.780(4)
U1 C14 2.791(4)
U1 C5 2.791(4)
U1 C13 2.792(4)
U1 C3 2.799(4)
U1 C11 2.802(4)
U1 C12 2.802(4)
U1 C4 2.814(4)
U1 C15 2.817(4)
U1 C21 2.861(4)
N1 C21 1.340(5)
N1 C27 1.462(5)
N2 C21 1.353(5)
N2 C22 1.456(5)
N3 C21 1.350(5)
N3 C24 1.455(5)
N3 C25 1.465(5)
N4 C28 1.387(5)
C1 C5 1.420(5)
C1 C2 1.422(5)
C1 C6 1.506(5)
C2 C3 1.421(5)
C2 C7 1.500(5)
C3 C4 1.410(5)
C3 C8 1.511(5)
C4 C5 1.415(5)
C4 C9 1.510(5)
C5 C10 1.496(5)
C11 C12 1.419(6)
C11 C15 1.431(5)
C11 C16 1.503(5)
C12 C13 1.419(6)
C12 C17 1.497(6)
C13 C14 1.412(6)
C13 C18 1.499(6)
C14 C15 1.411(5)
C14 C19 1.509(6)
C15 C20 1.494(5)
C22 C23 1.519(5)
C23 C24 1.513(5)
C25 C26 1.513(5)
C26 C27 1.526(6)
C28 C29 1.400(6)
C28 C33 1.402(6)
C29 C30 1.384(6)
C30 C31 1.383(6)
C31 C32 1.391(6)
C32 C33 1.389(6)
